data_7116321
loop_
_publ_author_name
'Xiao-Meng Zhang'
'Chao-Wei Zhao'
'Jian-Ping Ma'
'Yang Yu'
'Qi-Kui Liu'
'Yu-Bin Dong'

_publ_section_title
;
 A Ni(II)-MOF: reversible guest adsorption and heterogeneous catalytic
 properties for silylcyanation of aromatic aldehydes
;
_journal_name_full Chem.Commun.
_journal_page_first 839
_journal_paper_doi 10.1039/C4cc08003C
_journal_volume 51
_journal_year 2015
_chemical_formula_sum 'C40 H41 Cl2 N12 Ni O2.5'
_chemical_formula_weight 859.46
_chemical_name_systematic
; 
 ? 
;
_space_group_IT_number 15
_symmetry_cell_setting monoclinic
_symmetry_space_group_name_Hall '-C 2yc'
_symmetry_space_group_name_H-M 'C 1 2/c 1'
_atom_sites_solution_hydrogens geom
_atom_sites_solution_primary direct
_atom_sites_solution_secondary difmap
_audit_creation_method SHELXL-97
_cell_angle_alpha 90.00
_cell_angle_beta 130.835(7)
_cell_angle_gamma 90.00
_cell_formula_units_Z 4
_cell_length_a 17.979(12)
_cell_length_b 21.364(14)
_cell_length_c 13.657(9)
_cell_measurement_reflns_used 3363
_cell_measurement_temperature 173(2)
_cell_measurement_theta_max 27.468
_cell_measurement_theta_min 2.959
_cell_volume 3969(5)
_computing_cell_refinement 'Bruker SMART'
_computing_data_collection 'Bruker SMART'
_computing_data_reduction 'Bruker SHELXTL'
_computing_molecular_graphics 'Bruker SHELXTL'
_computing_publication_material 'Bruker SHELXTL'
_computing_structure_refinement 'SHELXL-97 (Sheldrick, 1997)'
_computing_structure_solution 'SHELXS-97 (Sheldrick, 1990)'
_diffrn_ambient_temperature 173(2)
_diffrn_measured_fraction_theta_full 0.997
_diffrn_measured_fraction_theta_max 0.997
_diffrn_measurement_device_type 'CCD area detector'
_diffrn_measurement_method 'phi and omega scans'
_diffrn_radiation_monochromator graphite
_diffrn_radiation_source 'fine-focus sealed tube'
_diffrn_radiation_type MoK\a
_diffrn_radiation_wavelength 0.71073
_diffrn_reflns_av_R_equivalents 0.0499
_diffrn_reflns_av_sigmaI/netI 0.0557
_diffrn_reflns_limit_h_max 21
_diffrn_reflns_limit_h_min -17
_diffrn_reflns_limit_k_max 22
_diffrn_reflns_limit_k_min -25
_diffrn_reflns_limit_l_max 16
_diffrn_reflns_limit_l_min -16
_diffrn_reflns_number 10290
_diffrn_reflns_theta_full 25.60
_diffrn_reflns_theta_max 25.60
_diffrn_reflns_theta_min 1.77
_exptl_absorpt_coefficient_mu 0.678
_exptl_absorpt_correction_T_max 0.9541
_exptl_absorpt_correction_T_min 0.8934
_exptl_absorpt_correction_type multi-scan
_exptl_absorpt_process_details sadabs
_exptl_crystal_colour green
_exptl_crystal_density_diffrn 1.438
_exptl_crystal_density_method 'not measured'
_exptl_crystal_description block
_exptl_crystal_F_000 1788
_exptl_crystal_size_max 0.17
_exptl_crystal_size_mid 0.12
_exptl_crystal_size_min 0.07
_refine_diff_density_max 0.403
_refine_diff_density_min -0.380
_refine_diff_density_rms 0.064
_refine_ls_extinction_method none
_refine_ls_goodness_of_fit_ref 0.999
_refine_ls_hydrogen_treatment mixed
_refine_ls_matrix_type full
_refine_ls_number_parameters 282
_refine_ls_number_reflns 3732
_refine_ls_number_restraints 2
_refine_ls_restrained_S_all 1.020
_refine_ls_R_factor_all 0.0612
_refine_ls_R_factor_gt 0.0425
_refine_ls_shift/su_max 0.000
_refine_ls_shift/su_mean 0.000
_refine_ls_structure_factor_coef Fsqd
_refine_ls_weighting_details 'calc w=1/[\s^2^(Fo^2^)+(0.0567P)^2^+0.0000P] where P=(Fo^2^+2Fc^2^)/3'
_refine_ls_weighting_scheme calc
_refine_ls_wR_factor_gt 0.0984
_refine_ls_wR_factor_ref 0.1061
_reflns_number_gt 2853
_reflns_number_total 3732
_reflns_threshold_expression >2sigma(I)
_cod_data_source_file c4cc08003c2.cif
_cod_data_source_block 131108bm
_cod_original_sg_symbol_H-M C2/c
_cod_original_formula_sum 'C40 H41 Cl2 N12 Ni O2.50'
_cod_database_code 7116321

loop_
_symmetry_equiv_pos_as_xyz
'x, y, z'
'-x, y, -z+1/2'
'x+1/2, y+1/2, z'
'-x+1/2, y+1/2, -z+1/2'
'-x, -y, -z'
'x, -y, z-1/2'
'-x+1/2, -y+1/2, -z'
'x+1/2, -y+1/2, z-1/2'

loop_
_atom_site_label
_atom_site_type_symbol
_atom_site_fract_x
_atom_site_fract_y
_atom_site_fract_z
_atom_site_U_iso_or_equiv
_atom_site_adp_type
_atom_site_occupancy
_atom_site_symmetry_multiplicity
_atom_site_calc_flag
_atom_site_refinement_flags
_atom_site_disorder_assembly
_atom_site_disorder_group
C1 C 0.4409(2) 0.14187(13) -0.0091(3) 0.0290(7) Uani 1 1 d . . .
H1 H 0.4600 0.1539 -0.0568 0.035 Uiso 1 1 calc R . .
C2 C 0.4134(2) 0.08531(12) 0.0905(3) 0.0233(6) Uani 1 1 d . . .
H2 H 0.4077 0.0511 0.1297 0.028 Uiso 1 1 calc R . .
C3 C 0.3436(2) 0.16972(13) 0.1382(3) 0.0249(6) Uani 1 1 d . . .
C4 C 0.3718(2) 0.22930(13) 0.1938(3) 0.0255(6) Uani 1 1 d . . .
H4 H 0.4173 0.2536 0.1963 0.031 Uiso 1 1 calc R . .
C5 C 0.3312(2) 0.25189(13) 0.2452(3) 0.0246(6) Uani 1 1 d . . .
C6 C 0.2597(2) 0.21664(13) 0.2345(3) 0.0240(6) Uani 1 1 d . . .
C7 C 0.2316(2) 0.15790(13) 0.1768(3) 0.0284(7) Uani 1 1 d . . .
H7 H 0.1839 0.1342 0.1705 0.034 Uiso 1 1 calc R . .
C8 C 0.2743(2) 0.13409(13) 0.1282(3) 0.0284(7) Uani 1 1 d . . .
H8 H 0.2561 0.0939 0.0888 0.034 Uiso 1 1 calc R . .
C9 C 0.3549(2) 0.31245(13) 0.3201(3) 0.0262(6) Uani 1 1 d . . .
C10 C 0.4613(2) 0.31140(16) 0.4501(3) 0.0380(8) Uani 1 1 d . . .
H10A H 0.4729 0.3484 0.5010 0.057 Uiso 1 1 calc R . .
H10B H 0.5071 0.3117 0.4340 0.057 Uiso 1 1 calc R . .
H10C H 0.4718 0.2735 0.4981 0.057 Uiso 1 1 calc R . .
C11 C 0.3395(2) 0.37181(14) 0.2432(3) 0.0331(7) Uani 1 1 d . . .
H11A H 0.2711 0.3734 0.1618 0.050 Uiso 1 1 calc R . .
H11B H 0.3836 0.3703 0.2245 0.050 Uiso 1 1 calc R . .
H11C H 0.3540 0.4092 0.2948 0.050 Uiso 1 1 calc R . .
C12 C 0.28257(19) 0.30918(13) 0.3430(3) 0.0231(6) Uani 1 1 d . . .
C13 C 0.2680(2) 0.35264(13) 0.4044(3) 0.0255(6) Uani 1 1 d . . .
H13 H 0.3053 0.3902 0.4392 0.031 Uiso 1 1 calc R . .
C14 C 0.1966(2) 0.33932(13) 0.4134(3) 0.0255(6) Uani 1 1 d . . .
C15 C 0.1415(2) 0.28455(13) 0.3639(3) 0.0267(6) Uani 1 1 d . . .
H15 H 0.0937 0.2770 0.3721 0.032 Uiso 1 1 calc R . .
C16 C 0.1561(2) 0.24083(13) 0.3026(3) 0.0262(6) Uani 1 1 d . . .
H16 H 0.1186 0.2033 0.2682 0.031 Uiso 1 1 calc R . .
C17 C 0.2275(2) 0.25338(12) 0.2925(3) 0.0234(6) Uani 1 1 d . . .
C18 C 0.2068(2) 0.45421(14) 0.6029(3) 0.0298(7) Uani 1 1 d . . .
H18 H 0.2395 0.4829 0.6730 0.036 Uiso 1 1 calc R . .
C19 C 0.0930(2) 0.40430(13) 0.4366(3) 0.0234(6) Uani 1 1 d . . .
H19 H 0.0305 0.3892 0.3628 0.028 Uiso 1 1 calc R . .
Cl1 Cl 0.38289(5) 0.02021(3) -0.23305(7) 0.02844(19) Uani 1 1 d . . .
N1 N 0.44829(16) 0.08164(10) 0.0292(2) 0.0229(5) Uani 1 1 d . . .
N2 N 0.40557(18) 0.18231(11) 0.0241(2) 0.0295(6) Uani 1 1 d . . .
N3 N 0.38765(16) 0.14468(10) 0.0882(2) 0.0233(5) Uani 1 1 d . . .
N4 N 0.17922(17) 0.38415(10) 0.4749(2) 0.0238(5) Uani 1 1 d . . .
N5 N 0.25449(18) 0.41732(11) 0.5828(2) 0.0316(6) Uani 1 1 d . . .
N6 N 0.10726(17) 0.44818(10) 0.5157(2) 0.0233(5) Uani 1 1 d . . .
Ni1 Ni 0.5000 0.0000 0.0000 0.02003(15) Uani 1 2 d S . .
C20 C 0.0800(5) 1.0128(3) 0.9367(7) 0.127(3) Uani 0.50 1 d PD A 1
H20A H 0.0648 1.0552 0.9464 0.190 Uiso 0.50 1 calc PR A 1
H20B H 0.0725 1.0108 0.8590 0.190 Uiso 0.50 1 calc PR A 1
H20C H 0.1478 1.0022 1.0128 0.190 Uiso 0.50 1 calc PR A 1
O1 O 0.0153(9) 0.9700(5) 0.9252(13) 0.150(4) Uani 0.50 1 d PD A 1
H1A H -0.0075 0.9457 0.8628 0.225 Uiso 0.50 1 calc PR A 1
C20W C 0.0800(5) 1.0128(3) 0.9367(7) 0.127(3) Uani 0.50 1 d PD B 2
H20D H 0.0657 1.0573 0.9174 0.190 Uiso 0.50 1 d PR B 2
H20E H 0.0169 0.9895 0.8864 0.190 Uiso 0.50 1 d PR B 2
H20F H 0.1165 0.9978 0.9111 0.190 Uiso 0.50 1 d PR B 2
O1W O 0.1356(5) 1.0023(3) 1.0706(6) 0.0766(18) Uani 0.50 1 d PD B 2
H1W H 0.1014 1.0113 1.0904 0.115 Uiso 0.50 1 calc PR B 2
O2 O 0.9658(9) 0.9012(7) 0.7346(19) 0.115(6) Uani 0.25 1 d P . .
H2A H 1.0000 0.8688 0.7500 0.172 Uiso 0.50 2 d SPR . .
H2B H 0.9661 0.9337 0.6983 0.172 Uiso 0.25 1 d PR . .

loop_
_atom_site_aniso_label
_atom_site_aniso_U_11
_atom_site_aniso_U_22
_atom_site_aniso_U_33
_atom_site_aniso_U_23
_atom_site_aniso_U_13
_atom_site_aniso_U_12
C1 0.0373(18) 0.0273(16) 0.0417(17) 0.0002(13) 0.0343(16) 0.0016(13)
C2 0.0286(16) 0.0227(14) 0.0257(14) -0.0010(12) 0.0209(13) 0.0000(12)
C3 0.0270(16) 0.0282(15) 0.0252(14) 0.0000(12) 0.0196(13) 0.0041(12)
C4 0.0237(15) 0.0298(16) 0.0267(15) -0.0044(12) 0.0181(13) 0.0000(12)
C5 0.0220(15) 0.0281(15) 0.0253(14) -0.0020(12) 0.0162(13) 0.0022(12)
C6 0.0225(15) 0.0278(15) 0.0235(14) 0.0006(12) 0.0159(13) 0.0045(12)
C7 0.0287(17) 0.0277(16) 0.0374(16) -0.0002(13) 0.0254(15) 0.0006(12)
C8 0.0344(17) 0.0244(15) 0.0356(16) -0.0030(13) 0.0269(15) 0.0015(13)
C9 0.0254(16) 0.0291(16) 0.0306(15) -0.0062(12) 0.0212(14) 0.0000(12)
C10 0.0287(17) 0.0452(19) 0.0387(18) -0.0106(15) 0.0214(15) 0.0027(14)
C11 0.0373(18) 0.0330(17) 0.0403(17) -0.0055(14) 0.0303(16) -0.0043(14)
C12 0.0215(15) 0.0296(15) 0.0223(14) 0.0016(12) 0.0161(13) 0.0053(12)
C13 0.0270(16) 0.0249(15) 0.0291(15) 0.0000(12) 0.0203(14) 0.0027(12)
C14 0.0288(16) 0.0290(15) 0.0258(14) 0.0027(12) 0.0209(13) 0.0082(12)
C15 0.0266(16) 0.0323(16) 0.0290(15) 0.0031(13) 0.0216(14) 0.0057(12)
C16 0.0264(16) 0.0282(15) 0.0267(15) 0.0004(12) 0.0186(14) 0.0023(12)
C17 0.0251(16) 0.0258(15) 0.0249(14) 0.0018(12) 0.0187(13) 0.0046(12)
C18 0.0324(18) 0.0311(16) 0.0317(16) -0.0059(13) 0.0235(15) -0.0008(13)
C19 0.0259(15) 0.0254(14) 0.0270(15) 0.0005(12) 0.0208(14) -0.0002(12)
Cl1 0.0362(4) 0.0283(4) 0.0312(4) 0.0021(3) 0.0266(4) 0.0008(3)
N1 0.0273(13) 0.0227(12) 0.0269(12) -0.0003(10) 0.0214(11) 0.0001(10)
N2 0.0369(15) 0.0260(13) 0.0418(15) 0.0006(11) 0.0328(13) 0.0017(11)
N3 0.0261(13) 0.0240(12) 0.0272(12) -0.0028(10) 0.0207(11) 0.0008(10)
N4 0.0269(13) 0.0253(13) 0.0268(12) 0.0004(10) 0.0210(11) 0.0031(10)
N5 0.0299(15) 0.0362(14) 0.0349(14) -0.0052(12) 0.0240(13) 0.0013(11)
N6 0.0321(14) 0.0200(12) 0.0326(13) -0.0001(10) 0.0276(12) 0.0018(10)
Ni1 0.0275(3) 0.0186(3) 0.0269(3) 0.0002(2) 0.0235(2) -0.0002(2)
C20 0.096(5) 0.104(5) 0.143(7) 0.018(4) 0.062(5) 0.018(4)
O1 0.170(10) 0.097(7) 0.198(12) -0.003(7) 0.127(10) -0.021(7)
C20W 0.096(5) 0.104(5) 0.143(7) 0.018(4) 0.062(5) 0.018(4)
O1W 0.090(5) 0.071(4) 0.085(5) 0.004(4) 0.064(4) -0.001(3)
O2 0.064(12) 0.126(12) 0.113(14) -0.011(11) 0.040(14) -0.012(7)

loop_
_atom_type_symbol
_atom_type_description
_atom_type_scat_dispersion_real
_atom_type_scat_dispersion_imag
_atom_type_scat_source
C C 0.0033 0.0016 'International Tables Vol C Tables 4.2.6.8 and 6.1.1.4'
H H 0.0000 0.0000 'International Tables Vol C Tables 4.2.6.8 and 6.1.1.4'
N N 0.0061 0.0033 'International Tables Vol C Tables 4.2.6.8 and 6.1.1.4'
O O 0.0106 0.0060 'International Tables Vol C Tables 4.2.6.8 and 6.1.1.4'
Cl Cl 0.1484 0.1585 'International Tables Vol C Tables 4.2.6.8 and 6.1.1.4'
Ni Ni 0.3393 1.1124 'International Tables Vol C Tables 4.2.6.8 and 6.1.1.4'

loop_
_geom_angle_atom_site_label_1
_geom_angle_atom_site_label_2
_geom_angle_atom_site_label_3
_geom_angle
_geom_angle_site_symmetry_1
_geom_angle_site_symmetry_3
N2 C1 N1 115.8(3) . .
N2 C1 H1 122.1 . .
N1 C1 H1 122.1 . .
N1 C2 N3 109.6(2) . .
N1 C2 H2 125.2 . .
N3 C2 H2 125.2 . .
C8 C3 C4 122.5(3) . .
C8 C3 N3 119.0(2) . .
C4 C3 N3 118.5(2) . .
C5 C4 C3 117.8(3) . .
C5 C4 H4 121.1 . .
C3 C4 H4 121.1 . .
C4 C5 C6 120.4(3) . .
C4 C5 C9 128.6(3) . .
C6 C5 C9 111.0(2) . .
C7 C6 C5 120.7(3) . .
C7 C6 C17 131.2(3) . .
C5 C6 C17 108.1(2) . .
C6 C7 C8 119.2(3) . .
C6 C7 H7 120.4 . .
C8 C7 H7 120.4 . .
C3 C8 C7 119.3(3) . .
C3 C8 H8 120.3 . .
C7 C8 H8 120.3 . .
C12 C9 C5 101.3(2) . .
C12 C9 C10 110.2(2) . .
C5 C9 C10 110.6(2) . .
C12 C9 C11 112.2(2) . .
C5 C9 C11 113.1(2) . .
C10 C9 C11 109.3(2) . .
C9 C10 H10A 109.5 . .
C9 C10 H10B 109.5 . .
H10A C10 H10B 109.5 . .
C9 C10 H10C 109.5 . .
H10A C10 H10C 109.5 . .
H10B C10 H10C 109.5 . .
C9 C11 H11A 109.5 . .
C9 C11 H11B 109.5 . .
H11A C11 H11B 109.5 . .
C9 C11 H11C 109.5 . .
H11A C11 H11C 109.5 . .
H11B C11 H11C 109.5 . .
C13 C12 C17 120.8(2) . .
C13 C12 C9 128.1(3) . .
C17 C12 C9 111.1(2) . .
C12 C13 C14 117.7(3) . .
C12 C13 H13 121.1 . .
C14 C13 H13 121.1 . .
C15 C14 C13 122.2(3) . .
C15 C14 N4 119.2(2) . .
C13 C14 N4 118.6(2) . .
C14 C15 C16 120.2(3) . .
C14 C15 H15 119.9 . .
C16 C15 H15 119.9 . .
C15 C16 C17 118.5(3) . .
C15 C16 H16 120.8 . .
C17 C16 H16 120.8 . .
C16 C17 C12 120.6(2) . .
C16 C17 C6 131.0(3) . .
C12 C17 C6 108.4(2) . .
N5 C18 N6 115.1(3) . .
N5 C18 H18 122.5 . .
N6 C18 H18 122.5 . .
N6 C19 N4 110.6(3) . .
N6 C19 H19 124.7 . .
N4 C19 H19 124.7 . .
C2 N1 C1 102.5(2) . .
C2 N1 Ni1 127.26(18) . .
C1 N1 Ni1 130.20(18) . .
C1 N2 N3 101.7(2) . .
C2 N3 N2 110.3(2) . .
C2 N3 C3 128.7(2) . .
N2 N3 C3 121.0(2) . .
C19 N4 N5 109.2(2) . .
C19 N4 C14 128.5(2) . .
N5 N4 C14 122.1(2) . .
C18 N5 N4 102.2(2) . .
C19 N6 C18 102.9(2) . .
C19 N6 Ni1 127.8(2) . 4
C18 N6 Ni1 129.15(19) . 4
N6 Ni1 N6 180.00(14) 4_545 8
N6 Ni1 N1 88.11(9) 4_545 .
N6 Ni1 N1 91.89(9) 8 .
N6 Ni1 N1 91.89(9) 4_545 5_655
N6 Ni1 N1 88.11(9) 8 5_655
N1 Ni1 N1 180.00(12) . 5_655
N6 Ni1 Cl1 89.52(7) 4_545 5_655
N6 Ni1 Cl1 90.48(7) 8 5_655
N1 Ni1 Cl1 90.61(7) . 5_655
N1 Ni1 Cl1 89.39(7) 5_655 5_655
N6 Ni1 Cl1 90.48(7) 4_545 .
N6 Ni1 Cl1 89.52(7) 8 .
N1 Ni1 Cl1 89.39(7) . .
N1 Ni1 Cl1 90.61(7) 5_655 .
Cl1 Ni1 Cl1 180.00(3) 5_655 .
O1 C20 H20D 123.5 . .
H20A C20 H20D 24.2 . .
H20B C20 H20D 85.6 . .
H20C C20 H20D 115.9 . .
O1 C20 H20E 27.1 . .
H20A C20 H20E 105.2 . .
H20B C20 H20E 86.8 . .
H20C C20 H20E 133.2 . .
H20D C20 H20E 108.7 . .
O1 C20 H20F 116.5 . .
H20A C20 H20F 131.5 . .
H20B C20 H20F 41.1 . .
H20C C20 H20F 69.1 . .
H20D C20 H20F 110.0 . .
H20E C20 H20F 108.6 . .
C20 O1 H20E 40.9 . .
H1A O1 H20E 80.3 . .
O2 O2 H2A 54.0 2_756 .
O2 O2 H2B 76.9 2_756 .
H2A O2 H2B 121.5 . .

loop_
_geom_bond_atom_site_label_1
_geom_bond_atom_site_label_2
_geom_bond_distance
_geom_bond_site_symmetry_2
C1 N2 1.316(3) .
C1 N1 1.363(4) .
C1 H1 0.9500 .
C2 N1 1.336(3) .
C2 N3 1.344(3) .
C2 H2 0.9500 .
C3 C8 1.389(4) .
C3 C4 1.396(4) .
C3 N3 1.445(3) .
C4 C5 1.390(4) .
C4 H4 0.9500 .
C5 C6 1.411(4) .
C5 C9 1.527(4) .
C6 C7 1.389(4) .
C6 C17 1.477(4) .
C7 C8 1.397(4) .
C7 H7 0.9500 .
C8 H8 0.9500 .
C9 C12 1.525(4) .
C9 C10 1.540(4) .
C9 C11 1.551(4) .
C10 H10A 0.9800 .
C10 H10B 0.9800 .
C10 H10C 0.9800 .
C11 H11A 0.9800 .
C11 H11B 0.9800 .
C11 H11C 0.9800 .
C12 C13 1.387(4) .
C12 C17 1.409(4) .
C13 C14 1.396(4) .
C13 H13 0.9500 .
C14 C15 1.390(4) .
C14 N4 1.436(3) .
C15 C16 1.390(4) .
C15 H15 0.9500 .
C16 C17 1.403(4) .
C16 H16 0.9500 .
C18 N5 1.319(4) .
C18 N6 1.360(4) .
C18 H18 0.9500 .
C19 N6 1.323(3) .
C19 N4 1.341(4) .
C19 H19 0.9500 .
Cl1 Ni1 2.4465(17) .
N1 Ni1 2.133(2) .
N2 N3 1.372(3) .
N4 N5 1.377(3) .
N6 Ni1 2.109(2) 4
Ni1 N6 2.109(2) 4_545
Ni1 N6 2.109(2) 8
Ni1 N1 2.133(2) 5_655
Ni1 Cl1 2.4465(17) 5_655
C20 O1 1.407(8) .
C20 H20A 0.9800 .
C20 H20B 0.9800 .
C20 H20C 0.9800 .
C20 H20D 0.9755 .
C20 H20E 0.9935 .
C20 H20F 0.9776 .
O1 H1A 0.8400 .
O1 H20E 0.6905 .
O1W H1W 0.8400 .
O2 O2 1.01(2) 2_756
O2 H2A 0.8554 .
O2 H2B 0.8553 .

loop_
_geom_torsion_atom_site_label_1
_geom_torsion_atom_site_label_2
_geom_torsion_atom_site_label_3
_geom_torsion_atom_site_label_4
_geom_torsion
_geom_torsion_site_symmetry_4
C8 C3 C4 C5 2.7(4) .
N3 C3 C4 C5 -178.0(2) .
C3 C4 C5 C6 -3.4(4) .
C3 C4 C5 C9 174.7(3) .
C4 C5 C6 C7 2.4(4) .
C9 C5 C6 C7 -176.0(3) .
C4 C5 C6 C17 -177.6(2) .
C9 C5 C6 C17 3.9(3) .
C5 C6 C7 C8 -0.5(4) .
C17 C6 C7 C8 179.5(3) .
C4 C3 C8 C7 -0.9(4) .
N3 C3 C8 C7 179.8(2) .
C6 C7 C8 C3 -0.2(4) .
C4 C5 C9 C12 178.2(3) .
C6 C5 C9 C12 -3.6(3) .
C4 C5 C9 C10 -65.0(4) .
C6 C5 C9 C10 113.3(3) .
C4 C5 C9 C11 57.9(4) .
C6 C5 C9 C11 -123.8(3) .
C5 C9 C12 C13 -178.3(3) .
C10 C9 C12 C13 64.5(4) .
C11 C9 C12 C13 -57.4(4) .
C5 C9 C12 C17 1.9(3) .
C10 C9 C12 C17 -115.3(3) .
C11 C9 C12 C17 122.8(3) .
C17 C12 C13 C14 -0.5(4) .
C9 C12 C13 C14 179.8(3) .
C12 C13 C14 C15 0.4(4) .
C12 C13 C14 N4 -179.0(2) .
C13 C14 C15 C16 -0.2(4) .
N4 C14 C15 C16 179.2(2) .
C14 C15 C16 C17 0.2(4) .
C15 C16 C17 C12 -0.3(4) .
C15 C16 C17 C6 179.7(3) .
C13 C12 C17 C16 0.5(4) .
C9 C12 C17 C16 -179.7(3) .
C13 C12 C17 C6 -179.5(2) .
C9 C12 C17 C6 0.3(3) .
C7 C6 C17 C16 -2.6(5) .
C5 C6 C17 C16 177.4(3) .
C7 C6 C17 C12 177.3(3) .
C5 C6 C17 C12 -2.6(3) .
N3 C2 N1 C1 -0.3(3) .
N3 C2 N1 Ni1 -179.63(17) .
N2 C1 N1 C2 0.6(3) .
N2 C1 N1 Ni1 179.96(19) .
N1 C1 N2 N3 -0.7(3) .
N1 C2 N3 N2 -0.1(3) .
N1 C2 N3 C3 177.6(2) .
C1 N2 N3 C2 0.5(3) .
C1 N2 N3 C3 -177.4(2) .
C8 C3 N3 C2 -37.0(4) .
C4 C3 N3 C2 143.6(3) .
C8 C3 N3 N2 140.5(3) .
C4 C3 N3 N2 -38.9(4) .
N6 C19 N4 N5 -1.7(3) .
N6 C19 N4 C14 -176.9(2) .
C15 C14 N4 C19 -43.2(4) .
C13 C14 N4 C19 136.2(3) .
C15 C14 N4 N5 142.1(3) .
C13 C14 N4 N5 -38.5(4) .
N6 C18 N5 N4 -1.0(3) .
C19 N4 N5 C18 1.6(3) .
C14 N4 N5 C18 177.2(2) .
N4 C19 N6 C18 1.0(3) .
N4 C19 N6 Ni1 176.88(16) 4
N5 C18 N6 C19 0.1(3) .
N5 C18 N6 Ni1 -175.76(19) 4
C2 N1 Ni1 N6 34.3(2) 4_545
C1 N1 Ni1 N6 -144.9(3) 4_545
C2 N1 Ni1 N6 -145.7(2) 8
C1 N1 Ni1 N6 35.1(3) 8
C2 N1 Ni1 N1 35(100) 5_655
C1 N1 Ni1 N1 -144(100) 5_655
C2 N1 Ni1 Cl1 -55.2(2) 5_655
C1 N1 Ni1 Cl1 125.6(2) 5_655
C2 N1 Ni1 Cl1 124.8(2) .
C1 N1 Ni1 Cl1 -54.4(2) .
